data_2106177
loop_
_publ_author_name
'Bigoli, F.'
'Tiripicchio Camellini, M.'
'Tiripicchio, A.'
'Braibanti, A.'

_publ_section_title
;
 The crystal structures of nitrates of divalent hexaquocations. III.
 Hexaquonickel nitrate
;
_journal_name_full 'Acta Crystallographica B (24,1968-38,1982)'
_journal_page_first 1427
_journal_page_last 1434
_journal_volume 27
_journal_year 1971
_chemical_formula_sum 'H12 N2 Ni O12'
_chemical_name_systematic '(Ni (H2 O)6) (N O3)2'
_space_group_IT_number 2
_symmetry_space_group_name_Hall '-P 1'
_symmetry_space_group_name_H-M 'P -1'
_cell_angle_alpha 102.3
_cell_angle_beta 102.4
_cell_angle_gamma 105.9
_cell_formula_units_Z 2
_cell_length_a 7.694
_cell_length_b 11.916
_cell_length_c 5.817
_cell_volume 479.504
_citation_journal_id_ASTM ACBCAR
_cod_data_source_file Bigoli_ACBCAR_1971_14.cif
_cod_data_source_block H12N2Ni1O12
_cod_original_cell_volume 479.5035
_cod_original_formula_sum 'H12 N2 Ni1 O12'
_cod_database_code 2106177

loop_
_symmetry_equiv_pos_as_xyz
x,y,z
-x,-y,-z

loop_
_atom_site_label
_atom_site_type_symbol
_atom_site_fract_x
_atom_site_fract_y
_atom_site_fract_z
_atom_site_occupancy
_atom_site_U_iso_or_equiv
H3 H+1 -0.0233 0.1283 0.355 1 0.0
N2 N+5 0.3707 0.6081 0.19 1 0.0
O4 O-2 0.0773 0.3149 -0.224 1 0.0
H9 H+1 0.4 0.355 0.3917 1 0.0
H4 H+1 0.202 0.135 0.442 1 0.0
O2 O-2 0.1112 0.1448 0.333 1 0.0
H11 H+1 -0.2833 0.1417 -0.0167 1 0.0
O8 O-2 0.5323 0.8766 0.5422 1 0.0
H6 H+1 0.07 0.04 -0.2567 1 0.0
O5 O-2 0.3614 0.3496 0.2179 1 0.0
O6 O-2 -0.1834 0.1262 -0.0969 1 0.0
H10 H+1 0.4704 0.3451 0.1817 1 0.0
H12 H+1 -0.2333 0.1167 -0.3 1 0.0
O1 O-2 0.0135 0.3655 0.2694 1 0.0
H8 H+1 0.1356 0.3861 -0.2483 1 0.0
H2 H+1 0.1088 0.418 0.275 1 0.0
O10 O-2 0.5386 0.6283 0.2804 1 0.0
O9 O-2 0.2611 0.8757 0.5844 1 0.0
H5 H+1 0.3033 0.1153 -0.095 1 0.0
O12 O-2 0.3106 0.5904 -0.0424 1 0.0
H1 H+1 -0.098 0.375 0.1583 1 0.0
N1 N+5 0.4207 0.873 0.6648 1 0.0
Ni1 Ni+2 0.09 0.2325 0.0606 1 0.0
H7 H+1 -0.0353 0.2655 -0.3517 1 0.0
O11 O-2 0.2587 0.6035 0.3158 1 0.0
O7 O-2 0.4696 0.8648 0.8845 1 0.0
O3 O-2 0.17 0.1038 -0.1467 1 0.0
